data_9014639
loop_
_publ_author_name
'Bindi, L.'
'Zoppi, M.'
'Bonazzi, P.'

_publ_section_title
;
 Plumbomicrolite from the Ploskaya Mountain, Keivy Massif, Kola Peninsula,
 Russia: composition and crystal structure
;
_journal_name_full 'Periodico di Mineralogia'
_journal_page_first 51
_journal_page_last 58
_journal_volume 76
_journal_year 2006
_chemical_compound_source 'the Ploskaya Mountain, Keivy Massif, Kola Peninsula, Russia'
_chemical_formula_sum 'Al0.02 Ca0.3 Fe0.1 H0.25 Na0.08 Nb0.62 O6.48 Pb1.3 Si0.24 Sn0.14 Ta0.82 Ti0.06 U0.04'
_chemical_name_mineral Plumbomicroclite
_space_group_IT_number 227
_symmetry_space_group_name_Hall '-F 4vw 2vw 3'
_symmetry_space_group_name_H-M 'F d -3 m :2'
_cell_angle_alpha 90
_cell_angle_beta 90
_cell_angle_gamma 90
_cell_length_a 10.571
_cell_length_b 10.571
_cell_length_c 10.571
_cell_volume 1181.267
_database_code_amcsd 0019701
_exptl_crystal_density_diffrn 7.141
_cod_original_sg_symbol_H-M 'F d 3 m'
_cod_original_formula_sum 'Pb1.3 Ca.3 Na.08 U.04 (Ta.82 Nb.62 Si.24 Sn.14 Ti.06 Fe.1 Al.02) O6.48 H.25'
_cod_database_code 9014639

loop_
_space_group_symop_operation_xyz
x,y,z
x,1/2+y,1/2+z
1/2+x,y,1/2+z
1/2+x,1/2+y,z
3/4+z,1/2-x,1/4+y
3/4+z,-x,3/4+y
1/4+z,1/2-x,3/4+y
1/4+z,-x,1/4+y
3/4-y,1/2+z,1/4-x
3/4-y,+z,3/4-x
1/4-y,1/2+z,3/4-x
1/4-y,+z,1/4-x
3/4+x,1/2-y,1/4+z
3/4+x,-y,3/4+z
1/4+x,1/2-y,3/4+z
1/4+x,-y,1/4+z
3/4-z,1/2+x,1/4-y
3/4-z,+x,3/4-y
1/4-z,1/2+x,3/4-y
1/4-z,+x,1/4-y
3/4+y,1/2-z,1/4+x
3/4+y,-z,3/4+x
1/4+y,1/2-z,3/4+x
1/4+y,-z,1/4+x
3/4-x,1/2+y,1/4-z
3/4-x,+y,3/4-z
1/4-x,1/2+y,3/4-z
1/4-x,+y,1/4-z
1/2+x,3/4-z,1/4-y
1/2+x,1/4-z,3/4-y
+x,3/4-z,3/4-y
+x,1/4-z,1/4-y
1/2-z,3/4+y,1/4+x
1/2-z,1/4+y,3/4+x
-z,3/4+y,3/4+x
-z,1/4+y,1/4+x
1/2+y,3/4-x,1/4-z
1/2+y,1/4-x,3/4-z
+y,3/4-x,3/4-z
+y,1/4-x,1/4-z
1/2-x,3/4+z,1/4+y
1/2-x,1/4+z,3/4+y
-x,3/4+z,3/4+y
-x,1/4+z,1/4+y
1/2+z,3/4-y,1/4-x
1/2+z,1/4-y,3/4-x
+z,3/4-y,3/4-x
+z,1/4-y,1/4-x
1/2-y,3/4+x,1/4+z
1/2-y,1/4+x,3/4+z
-y,3/4+x,3/4+z
-y,1/4+x,1/4+z
x,1/2+z,1/2+y
x,+z,+y
1/2+x,1/2+z,+y
1/2+x,+z,1/2+y
-z,1/2-y,1/2-x
-z,-y,-x
1/2-z,1/2-y,-x
1/2-z,-y,1/2-x
y,1/2+x,1/2+z
y,+x,+z
1/2+y,1/2+x,+z
1/2+y,+x,1/2+z
-x,1/2-z,1/2-y
-x,-z,-y
1/2-x,1/2-z,-y
1/2-x,-z,1/2-y
z,1/2+y,1/2+x
z,+y,+x
1/2+z,1/2+y,+x
1/2+z,+y,1/2+x
-y,1/2-x,1/2-z
-y,-x,-z
1/2-y,1/2-x,-z
1/2-y,-x,1/2-z
3/4+z,1/4+x,1/2-y
3/4+z,3/4+x,-y
1/4+z,1/4+x,-y
1/4+z,3/4+x,1/2-y
3/4-y,1/4-z,1/2+x
3/4-y,3/4-z,+x
1/4-y,1/4-z,+x
1/4-y,3/4-z,1/2+x
3/4+x,1/4+y,1/2-z
3/4+x,3/4+y,-z
1/4+x,1/4+y,-z
1/4+x,3/4+y,1/2-z
3/4-z,1/4-x,1/2+y
3/4-z,3/4-x,+y
1/4-z,1/4-x,+y
1/4-z,3/4-x,1/2+y
3/4+y,1/4+z,1/2-x
3/4+y,3/4+z,-x
1/4+y,1/4+z,-x
1/4+y,3/4+z,1/2-x
3/4-x,1/4-y,1/2+z
3/4-x,3/4-y,+z
1/4-x,1/4-y,+z
1/4-x,3/4-y,1/2+z
-z,3/4+x,3/4+y
-z,1/4+x,1/4+y
1/2-z,3/4+x,1/4+y
1/2-z,1/4+x,3/4+y
y,3/4-z,3/4-x
y,1/4-z,1/4-x
1/2+y,3/4-z,1/4-x
1/2+y,1/4-z,3/4-x
-x,3/4+y,3/4+z
-x,1/4+y,1/4+z
1/2-x,3/4+y,1/4+z
1/2-x,1/4+y,3/4+z
z,3/4-x,3/4-y
z,1/4-x,1/4-y
1/2+z,3/4-x,1/4-y
1/2+z,1/4-x,3/4-y
-y,3/4+z,3/4+x
-y,1/4+z,1/4+x
1/2-y,3/4+z,1/4+x
1/2-y,1/4+z,3/4+x
x,3/4-y,3/4-z
x,1/4-y,1/4-z
1/2+x,3/4-y,1/4-z
1/2+x,1/4-y,3/4-z
1/4-x,1/2+z,3/4-y
1/4-x,+z,1/4-y
3/4-x,1/2+z,1/4-y
3/4-x,+z,3/4-y
1/4+z,1/2-y,3/4+x
1/4+z,-y,1/4+x
3/4+z,1/2-y,1/4+x
3/4+z,-y,3/4+x
1/4-y,1/2+x,3/4-z
1/4-y,+x,1/4-z
3/4-y,1/2+x,1/4-z
3/4-y,+x,3/4-z
1/4+x,1/2-z,3/4+y
1/4+x,-z,1/4+y
3/4+x,1/2-z,1/4+y
3/4+x,-z,3/4+y
1/4-z,1/2+y,3/4-x
1/4-z,+y,1/4-x
3/4-z,1/2+y,1/4-x
3/4-z,+y,3/4-x
1/4+y,1/2-x,3/4+z
1/4+y,-x,1/4+z
3/4+y,1/2-x,1/4+z
3/4+y,-x,3/4+z
3/4-x,3/4-z,y
3/4-x,1/4-z,1/2+y
1/4-x,3/4-z,1/2+y
1/4-x,1/4-z,y
3/4+z,3/4+y,-x
3/4+z,1/4+y,1/2-x
1/4+z,3/4+y,1/2-x
1/4+z,1/4+y,-x
3/4-y,3/4-x,z
3/4-y,1/4-x,1/2+z
1/4-y,3/4-x,1/2+z
1/4-y,1/4-x,z
3/4+x,3/4+z,-y
3/4+x,1/4+z,1/2-y
1/4+x,3/4+z,1/2-y
1/4+x,1/4+z,-y
3/4-z,3/4-y,x
3/4-z,1/4-y,1/2+x
1/4-z,3/4-y,1/2+x
1/4-z,1/4-y,x
3/4+y,3/4+x,-z
3/4+y,1/4+x,1/2-z
1/4+y,3/4+x,1/2-z
1/4+y,1/4+x,-z
-z,-x,-y
-z,1/2-x,1/2-y
1/2-z,-x,1/2-y
1/2-z,1/2-x,-y
y,z,x
y,1/2+z,1/2+x
1/2+y,z,1/2+x
1/2+y,1/2+z,x
-x,-y,-z
-x,1/2-y,1/2-z
1/2-x,-y,1/2-z
1/2-x,1/2-y,-z
z,x,y
z,1/2+x,1/2+y
1/2+z,x,1/2+y
1/2+z,1/2+x,y
-y,-z,-x
-y,1/2-z,1/2-x
1/2-y,-z,1/2-x
1/2-y,1/2-z,-x

loop_
_atom_site_aniso_label
_atom_site_aniso_U_11
_atom_site_aniso_U_22
_atom_site_aniso_U_33
_atom_site_aniso_U_12
_atom_site_aniso_U_13
_atom_site_aniso_U_23
PbA 0.02370 0.02370 0.02370 -0.00490 -0.00490 -0.00490
CaA 0.02370 0.02370 0.02370 -0.00490 -0.00490 -0.00490
NaA 0.02370 0.02370 0.02370 -0.00490 -0.00490 -0.00490
U4+A 0.02370 0.02370 0.02370 -0.00490 -0.00490 -0.00490
TaB 0.00850 0.00850 0.00850 -0.00100 -0.00100 -0.00100
NbB 0.00850 0.00850 0.00850 -0.00100 -0.00100 -0.00100
SiB 0.00850 0.00850 0.00850 -0.00100 -0.00100 -0.00100
SnB 0.00850 0.00850 0.00850 -0.00100 -0.00100 -0.00100
TiB 0.00850 0.00850 0.00850 -0.00100 -0.00100 -0.00100
Fe3+B 0.00850 0.00850 0.00850 -0.00100 -0.00100 -0.00100
AlB 0.00850 0.00850 0.00850 -0.00100 -0.00100 -0.00100
O 0.02700 0.01400 0.01400 0.00000 0.00000 -0.00100
OY 0.03000 0.03000 0.03000 0.00000 0.00000 0.00000
O-HY 0.03000 0.03000 0.03000 0.00000 0.00000 0.00000

loop_
_atom_site_label
_atom_site_fract_x
_atom_site_fract_y
_atom_site_fract_z
_atom_site_occupancy
_atom_site_U_iso_or_equiv
_atom_site_type_symbol
_atom_site_attached_hydrogens
PbA 0.50000 0.50000 0.50000 0.65000 0.02370 Pb 0
CaA 0.50000 0.50000 0.50000 0.15000 0.02370 Ca 0
NaA 0.50000 0.50000 0.50000 0.04000 0.02370 Na 0
U4+A 0.50000 0.50000 0.50000 0.02000 0.02370 U 0
TaB 0.00000 0.00000 0.00000 0.41000 0.00850 Ta 0
NbB 0.00000 0.00000 0.00000 0.31000 0.00850 Nb 0
SiB 0.00000 0.00000 0.00000 0.12000 0.00850 Si 0
SnB 0.00000 0.00000 0.00000 0.07000 0.00850 Sn 0
TiB 0.00000 0.00000 0.00000 0.03000 0.00850 Ti 0
Fe3+B 0.00000 0.00000 0.00000 0.05000 0.00850 Fe 0
AlB 0.00000 0.00000 0.00000 0.01000 0.00850 Al 0
O 0.31540 0.12500 0.12500 1.00000 0.01800 O 0
OY 0.37500 0.37500 0.37500 0.23000 0.03000 O 0
O-HY 0.37500 0.37500 0.37500 0.25000 0.03000 O 0

loop_
_cod_changelog_entry_id
_cod_changelog_entry_author
_cod_changelog_entry_date
_cod_changelog_entry_text
1
;cod-tools version 3.8.0
Id: cif_guess_AMCSD_atom_types 9581 2023-05-17 12:35:41Z saulius
;
2023-05-23T09:25:15+03:00
;Derived atom types and hydrogen counts
from atom names that follow the AMCSD naming convention
(Wat == water, O-H == hydroxyl).
;

loop_
_cod_related_entry_id
_cod_related_entry_database
_cod_related_entry_code
1 AMCSD 0019701

_cell_formula_units_Z 8
